data_1528598
loop_
_publ_author_name
'Izarova, N.V.'
'Sokolov, M.N.'
'Marrot, J.'
'Cadot, E.'
'Fedin, V.P.'
'Secheresse, F.'

_publ_section_title
;
 Synthesis and structure of supermolecular polyoxothiometalate nanocluster
 containing 52 metal atoms [{Mo3 S4 (H2 O)5}4 (gamma-Si W10 O36)4](16-)
;
_journal_name_full 'Izvestiya Akad. Nauk, Seriya Khimicheskaya'
_journal_page_first 1445
_journal_page_last 1448
_journal_volume 53
_journal_year 2004
_chemical_formula_sum 'C32 H224 Mo12 N16 O192 S16 Si4 W40'
_chemical_name_systematic
;
(N H2 (C H3)2)16 (Mo3 S4 (H2 O)5)4 (Si W10 O36)4 (H2 O)28
;
_space_group_IT_number 87
_symmetry_space_group_name_Hall '-I 4'
_symmetry_space_group_name_H-M 'I 4/m'
_cell_angle_alpha 90
_cell_angle_beta 90
_cell_angle_gamma 90
_cell_formula_units_Z 2
_cell_length_a 24.1514
_cell_length_b 24.1514
_cell_length_c 21.8711
_cell_volume 12757.197
_citation_journal_id_ASTM IASKEA
_cod_data_source_file Izarova_IASKEA_2004_635.cif
_cod_data_source_block C32H224Mo12N16O192S16Si4W40
_cod_original_cell_volume 12757.2
_cod_database_code 1528598

loop_
_symmetry_equiv_pos_as_xyz
x,y,z
-y,x,z
-x,-y,z
y,-x,z
-x,-y,-z
y,-x,-z
x,y,-z
-y,x,-z
x+1/2,y+1/2,z+1/2
-y+1/2,x+1/2,z+1/2
-x+1/2,-y+1/2,z+1/2
y+1/2,-x+1/2,z+1/2
-x+1/2,-y+1/2,-z+1/2
y+1/2,-x+1/2,-z+1/2
x+1/2,y+1/2,-z+1/2
-y+1/2,x+1/2,-z+1/2

loop_
_atom_site_label
_atom_site_type_symbol
_atom_site_fract_x
_atom_site_fract_y
_atom_site_fract_z
_atom_site_occupancy
_atom_site_U_iso_or_equiv
O26 O-2 0.6013 0.1418 0.1486 1 0.0
O17 O-2 0.7196 0.8608 0.062 1 0.0
O30 O-2 0.5 0 0 0.5 0.0
O25 O-2 0.3624 0.3028 0.1689 1 0.0
C3 C+4 0.8737 0.0294 0 1 0.0
O14 O-2 0.7692 0.9422 0.0913 1 0.0
O16 O-2 0.692 0.9601 0 1 0.0
O4 O-2 0.5424 0.7684 0.0723 1 0.0
O23 O-2 0.6487 0.6946 0 1 0.0
C4 C+4 0.7795 0.0653 0 1 0.0
O11 O-2 0.8215 0.7227 0 1 0.0
N3 N-3 0.6382 0.2899 0.1891 0.5 0.0
O1 O-2 0.631 0.8168 0 1 0.0
O8 O-2 0.7439 0.6708 0.0635 1 0.0
O22 O-2 0.7601 0.5532 0.14 1 0.0
C1 C+4 0.0498 0.2886 0.2427 1 0.0
Mo1 Mo+4 0.71315 0.51983 0.06248 1 0.0
W3 W+6 0.68179 0.94809 0.08467 1 0.0
N2 N-3 0.8137 0.0136 0 1 0.0
C2 C+4 0.0712 0.2056 0.1866 1 0.0
O3 O-2 0.6142 0.9146 0.0673 1 0.0
N1 N-3 0.0943 0.2504 0.2203 1 0.0
C6 C+4 0.6925 0.2881 0.225 0.5 0.0
O2 O-2 0.632 0.8181 0.1302 1 0.0
Mo2 Mo+4 0.70106 0.61924 0 1 0.0
W4 W+6 0.80772 0.88415 0.08492 1 0.0
O19 O-2 0.8718 0.9081 0.1124 1 0.0
O12 O-2 0.8308 0.7118 0.1268 1 0.0
O15 O-2 0.6617 1.0163 0.1099 1 0.0
O21 O-2 0.692 0.8166 0.2361 1 0.0
S1 S-2 0.7782 0.5626 0 1 0.0
W5 W+6 0.70242 0.83322 0.16304 1 0.0
C5 C+4 0.5952 0.3142 0.2296 0.5 0.0
O9 O-2 0.8168 0.809 0.0717 1 0.0
S2 S-2 0.64733 0.58798 0.07746 1 0.0
O31 O-2 0.905 0.629 0 0.5 0.0
O5 O-2 0.5273 0.8707 0.1253 1 0.0
O10 O-2 0.731 0.7633 0.1299 1 0.0
O28 O-2 0.5508 0.0848 0.2558 0.5 0.0
O27 O-2 0.5034 0.4186 0.2093 0.5 0.0
O13 O-2 0.682 0.9111 0.1629 1 0.0
O20 O-2 0.7781 0.8613 0.164 1 0.0
O29 O-2 1 0 0.119 0.5 0.0
O18 O-2 0.8143 0.9003 0 1 0.0
O7 O-2 0.7291 0.7671 0 1 0.0
S3 S-2 0.6566 0.4703 0 1 0.0
O6 O-2 0.5383 0.8655 0 1 0.0
O24 O-2 0.6722 0.4746 0.1428 1 0.0
W2 W+6 0.78453 0.73231 0.07496 1 0.0
Si1 Si+4 0.6995 0.8278 0 1 0.0
W1 W+6 0.57176 0.83918 0.07541 1 0.0
